data_4020142
loop_
_publ_author_name
'Jonathan L. Sessler'
'Deqiang An'
'Won-Seob Cho'
'Vincent Lynch'
'Dae-Wi Yoon'
'Seong-Jin Hong'
'Chang-Hee Lee'

_journal_name_full 'Journal of Organic Chemistry'
_journal_page_first 1511
_journal_page_last 1517
_journal_paper_doi 10.1021/jo048480q
_journal_volume 70
_journal_year 2005
_chemical_formula_sum 'C55 H81 Cl2 N5 O2 S2'
_chemical_formula_weight 979.27
_space_group_IT_number 2
_symmetry_cell_setting triclinic
_symmetry_space_group_name_Hall '-P 1'
_symmetry_space_group_name_H-M 'P -1'
_atom_sites_solution_hydrogens geom
_atom_sites_solution_primary direct
_atom_sites_solution_secondary difmap
_cell_angle_alpha 70.8010(9)
_cell_angle_beta 88.9990(8)
_cell_angle_gamma 72.4930(8)
_cell_formula_units_Z 2
_cell_length_a 12.0220(2)
_cell_length_b 14.4610(2)
_cell_length_c 17.7050(3)
_cell_measurement_temperature 153(2)
_cell_volume 2760.82(8)
_diffrn_ambient_temperature 153(2)
_diffrn_detector_area_resol_mean ?
_diffrn_measurement_device_type 'Nonius Kappa CCD'
_diffrn_measurement_method \w-scans
_diffrn_radiation_monochromator graphite
_diffrn_radiation_source 'fine-focus sealed tube'
_diffrn_radiation_type MoK\a
_diffrn_radiation_wavelength 0.71073
_diffrn_reflns_av_R_equivalents 0.0431
_diffrn_reflns_av_sigmaI/netI 0.1273
_diffrn_reflns_limit_h_max 15
_diffrn_reflns_limit_h_min -15
_diffrn_reflns_limit_k_max 18
_diffrn_reflns_limit_k_min -18
_diffrn_reflns_limit_l_max 20
_diffrn_reflns_limit_l_min -22
_diffrn_reflns_number 19709
_diffrn_reflns_theta_max 27.44
_diffrn_reflns_theta_min 2.96
_diffrn_standards_decay_% ?
_diffrn_standards_interval_count ?
_diffrn_standards_interval_time ?
_diffrn_standards_number ?
_exptl_absorpt_coefficient_mu 0.237
_exptl_absorpt_correction_T_max ?
_exptl_absorpt_correction_T_min ?
_exptl_absorpt_correction_type none
_exptl_absorpt_process_details ?
_exptl_crystal_colour colorless
_exptl_crystal_density_diffrn 1.178
_exptl_crystal_density_meas ?
_exptl_crystal_density_method 'not measured'
_exptl_crystal_description plates
_exptl_crystal_F_000 1056
_exptl_crystal_size_max 0.27
_exptl_crystal_size_mid 0.26
_exptl_crystal_size_min 0.10
_refine_ls_extinction_coef 0.0020(5)
_refine_ls_extinction_expression Fc^*^=kFc[1+0.001xFc^2^\l^3^/sin(2\q)]^-1/4^
_refine_ls_extinction_method SHELXL
_refine_ls_goodness_of_fit_ref 1.607
_refine_ls_hydrogen_treatment mixed
_refine_ls_matrix_type full
_refine_ls_number_parameters 666
_refine_ls_number_reflns 12485
_refine_ls_number_restraints 64
_refine_ls_restrained_S_all 1.719
_refine_ls_R_factor_all 0.1929
_refine_ls_R_factor_gt 0.0754
_refine_ls_shift/su_max 0.500
_refine_ls_shift/su_mean 0.019
_refine_ls_structure_factor_coef Fsqd
_refine_ls_weighting_details 'calc w=1/[\s^2^(Fo^2^)+(0.0200P)^2^+0.0000P] where P=(Fo^2^+2Fc^2^)/3'
_refine_ls_weighting_scheme calc
_refine_ls_wR_factor_gt 0.1271
_refine_ls_wR_factor_ref 0.1416
_reflns_number_gt 5713
_reflns_number_total 12485
_reflns_threshold_expression >2sigma(I)
_cod_depositor_comments
;
The following automatic conversions were performed:
'_symmetry_cell_setting' value 'Triclinic' changed to 'triclinic'
according to '/home/saulius/struct/CIF-dictionaries/cif_core.dic'
dictionary named 'cif_core.dic' version 2.4.1 from 2010-06-29.

Automatic conversion script
Id: cif_fix_enum 1527 2010-12-29 10:47:43Z saulius 
;
_cod_database_code 4020142

loop_
_symmetry_equiv_pos_as_xyz
'x, y, z'
'-x, -y, -z'

loop_
_atom_site_label
_atom_site_type_symbol
_atom_site_fract_x
_atom_site_fract_y
_atom_site_fract_z
_atom_site_U_iso_or_equiv
_atom_site_adp_type
_atom_site_occupancy
_atom_site_symmetry_multiplicity
_atom_site_calc_flag
_atom_site_refinement_flags
_atom_site_disorder_assembly
_atom_site_disorder_group
S1 S 1.04911(8) 0.35456(7) 0.61338(5) 0.0532(3) Uani 1 1 d . . .
S2 S 0.65145(7) 0.03001(7) 0.84745(5) 0.0435(3) Uani 1 1 d . . .
N1 N 1.1724(3) 0.0274(2) 0.75942(16) 0.0368(7) Uani 1 1 d . . .
N2 N 1.0267(3) -0.0931(2) 0.84281(16) 0.0362(7) Uani 1 1 d . . .
N3 N 0.6391(2) 0.3184(2) 0.86419(16) 0.0352(7) Uani 1 1 d . . .
N4 N 0.7821(2) 0.4428(2) 0.77278(15) 0.0389(7) Uani 1 1 d . . .
C1 C 1.0029(3) 0.4105(2) 0.6853(2) 0.0440(9) Uani 1 1 d . . .
C2 C 1.0668(3) 0.3515(3) 0.7559(2) 0.0489(9) Uani 1 1 d . . .
H2 H 1.0558 0.3711 0.8029 0.059 Uiso 1 1 d R . .
C3 C 1.1522(3) 0.2604(3) 0.7535(2) 0.0480(9) Uani 1 1 d . . .
H3 H 1.2024 0.2094 0.7993 0.058 Uiso 1 1 d R . .
C4 C 1.1538(3) 0.2507(2) 0.67906(18) 0.0394(8) Uani 1 1 d . . .
C5 C 1.2314(3) 0.1630(2) 0.65397(19) 0.0422(8) Uani 1 1 d . . .
C6 C 1.2604(3) 0.0649(3) 0.72489(19) 0.0378(8) Uani 1 1 d . . .
C7 C 1.3627(3) -0.0034(3) 0.7675(2) 0.0454(9) Uani 1 1 d . . .
H7 H 1.4394 0.0021 0.7565 0.054 Uiso 1 1 d R . .
C8 C 1.3368(3) -0.0828(3) 0.82819(19) 0.0439(9) Uani 1 1 d . . .
H8 H 1.3923 -0.1410 0.8669 0.053 Uiso 1 1 d R . .
C9 C 1.2176(3) -0.0637(2) 0.82362(19) 0.0364(8) Uani 1 1 d . . .
C10 C 1.1440(3) -0.1213(2) 0.86682(18) 0.0352(8) Uani 1 1 d . . .
C11 C 1.1685(3) -0.2116(2) 0.93023(18) 0.0459(9) Uani 1 1 d . . .
H11 H 1.2436 -0.2497 0.9599 0.055 Uiso 1 1 d R . .
C12 C 1.0644(3) -0.2377(2) 0.94442(19) 0.0490(9) Uani 1 1 d . . .
H12 H 1.0547 -0.2972 0.9852 0.059 Uiso 1 1 d R . .
C13 C 0.9775(3) -0.1638(2) 0.88997(19) 0.0395(8) Uani 1 1 d . . .
C14 C 0.8492(3) -0.1488(2) 0.87609(18) 0.0425(9) Uani 1 1 d . . .
C15 C 0.7788(2) -0.0577(2) 0.90075(17) 0.0346(8) Uani 1 1 d . . .
C16 C 0.8018(3) -0.0341(2) 0.96533(18) 0.0428(8) Uani 1 1 d . . .
H16 H 0.8690 -0.0748 1.0032 0.051 Uiso 1 1 d R . .
C17 C 0.7179(3) 0.0546(2) 0.97153(18) 0.0408(8) Uani 1 1 d . . .
H17 H 0.7219 0.0811 1.0142 0.049 Uiso 1 1 d R . .
C18 C 0.6304(3) 0.0997(2) 0.91179(17) 0.0323(7) Uani 1 1 d . . .
C19 C 0.5246(3) 0.1933(2) 0.90098(17) 0.0382(8) Uani 1 1 d . . .
C20 C 0.5615(3) 0.2790(2) 0.91171(17) 0.0353(8) Uani 1 1 d . . .
C21 C 0.5246(3) 0.3389(2) 0.95951(18) 0.0441(9) Uani 1 1 d . . .
H21 H 0.4703 0.3294 0.9996 0.053 Uiso 1 1 d R . .
C22 C 0.5816(3) 0.4148(2) 0.93994(18) 0.0429(8) Uani 1 1 d . . .
H22 H 0.5724 0.4677 0.9631 0.052 Uiso 1 1 d R . .
C23 C 0.6531(3) 0.4011(2) 0.88088(17) 0.0338(8) Uani 1 1 d . . .
C24 C 0.7258(3) 0.4600(2) 0.83783(18) 0.0366(8) Uani 1 1 d . . .
C25 C 0.7499(3) 0.5432(2) 0.8461(2) 0.0491(9) Uani 1 1 d . . .
H25 H 0.7231 0.5731 0.8867 0.059 Uiso 1 1 d R . .
C26 C 0.8205(3) 0.5765(2) 0.7847(2) 0.0551(10) Uani 1 1 d . . .
H26 H 0.8503 0.6334 0.7760 0.066 Uiso 1 1 d R . .
C27 C 0.8400(3) 0.5131(2) 0.73974(19) 0.0431(8) Uani 1 1 d . . .
C28 C 0.9043(3) 0.5120(3) 0.6666(2) 0.0523(9) Uani 1 1 d . . .
C29 C 1.1660(3) 0.1516(3) 0.58474(18) 0.0530(10) Uani 1 1 d . . .
H29A H 1.0943 0.1385 0.6017 0.080 Uiso 1 1 d R . .
H29B H 1.1489 0.2136 0.5389 0.080 Uiso 1 1 d R . .
H29C H 1.2151 0.0948 0.5707 0.080 Uiso 1 1 d R . .
C30 C 1.3445(3) 0.1864(3) 0.6246(2) 0.0582(10) Uani 1 1 d . . .
H30A H 1.3858 0.1946 0.6666 0.087 Uiso 1 1 d R . .
H30B H 1.3925 0.1294 0.6103 0.087 Uiso 1 1 d R . .
H30C H 1.3263 0.2482 0.5785 0.087 Uiso 1 1 d R . .
C31 C 0.8180(3) -0.1294(3) 0.78679(19) 0.0607(11) Uani 1 1 d . . .
H31A H 0.8357 -0.0687 0.7543 0.091 Uiso 1 1 d R . .
H31B H 0.8626 -0.1873 0.7723 0.091 Uiso 1 1 d R . .
H31C H 0.7359 -0.1193 0.7782 0.091 Uiso 1 1 d R . .
C32 C 0.8209(3) -0.2463(2) 0.9280(2) 0.0678(12) Uani 1 1 d . . .
H32A H 0.8407 -0.2590 0.9836 0.102 Uiso 1 1 d R . .
H32B H 0.7388 -0.2363 0.9195 0.102 Uiso 1 1 d R . .
H32C H 0.8655 -0.3043 0.9136 0.102 Uiso 1 1 d R . .
C33 C 0.4607(3) 0.2319(2) 0.81657(18) 0.0545(10) Uani 1 1 d . . .
H33A H 0.5127 0.2509 0.7768 0.082 Uiso 1 1 d R . .
H33B H 0.4350 0.1788 0.8086 0.082 Uiso 1 1 d R . .
H33C H 0.3941 0.2910 0.8117 0.082 Uiso 1 1 d R . .
C34 C 0.4384(3) 0.1637(3) 0.9628(2) 0.0579(10) Uani 1 1 d . . .
H34A H 0.4765 0.1384 1.0161 0.087 Uiso 1 1 d R . .
H34B H 0.3720 0.2233 0.9569 0.087 Uiso 1 1 d R . .
H34C H 0.4129 0.1111 0.9538 0.087 Uiso 1 1 d R . .
C35 C 0.8182(3) 0.5276(3) 0.59653(19) 0.0624(10) Uani 1 1 d . . .
H35A H 0.7840 0.4728 0.6101 0.094 Uiso 1 1 d R . .
H35B H 0.7576 0.5922 0.5865 0.094 Uiso 1 1 d R . .
H35C H 0.8589 0.5288 0.5493 0.094 Uiso 1 1 d R . .
C36 C 0.9588(3) 0.6014(3) 0.6416(2) 0.0762(12) Uani 1 1 d . . .
H36A H 1.0132 0.5914 0.6849 0.114 Uiso 1 1 d R . .
H36B H 0.9991 0.6023 0.5942 0.114 Uiso 1 1 d R . .
H36C H 0.8977 0.6658 0.6314 0.114 Uiso 1 1 d R . .
O1A O 0.92263(17) 0.11532(15) 0.74041(12) 0.0413(6) Uani 1 1 d . . .
O2A O 0.78513(19) 0.25471(16) 0.74987(12) 0.0418(6) Uani 1 1 d . . .
C1A C 0.8766(3) 0.1788(3) 0.77682(18) 0.0395(8) Uani 1 1 d . . .
C2A C 0.9356(3) 0.1588(2) 0.85813(17) 0.0493(9) Uani 1 1 d . . .
H2AC H 1.0093 0.1050 0.8679 0.074 Uiso 1 1 d R . .
H2AA H 0.8854 0.1394 0.8991 0.074 Uiso 1 1 d R . .
H2AB H 0.9476 0.2210 0.8595 0.074 Uiso 1 1 d R . .
H1N H 1.103(2) 0.056(2) 0.7466(15) 0.026(9) Uiso 1 1 d . . .
H2N H 0.987(3) -0.034(2) 0.8132(17) 0.046(11) Uiso 1 1 d . . .
H3N H 0.676(2) 0.295(2) 0.8315(16) 0.037(10) Uiso 1 1 d . . .
H4N H 0.781(2) 0.3945(19) 0.7586(14) 0.015(8) Uiso 1 1 d . . .
N1B N 0.6517(3) 0.3190(3) 0.2812(2) 0.0905(11) Uani 1 1 d D . .
C1B C 0.6776(4) 0.3741(4) 0.1971(3) 0.0972(15) Uani 1 1 d . A .
H1BA H 0.6084 0.4292 0.1699 0.117 Uiso 1 1 d R . .
H1BB H 0.6935 0.3249 0.1696 0.117 Uiso 1 1 d R . .
C2B C 0.7760(4) 0.4174(4) 0.1878(3) 0.136(2) Uani 1 1 d . . .
H2BA H 0.8479 0.3629 0.2101 0.164 Uiso 1 1 d R A .
H2BB H 0.7636 0.4655 0.2162 0.164 Uiso 1 1 d R . .
C3B C 0.7832(4) 0.4739(3) 0.0946(3) 0.1016(16) Uani 1 1 d . A .
H3BA H 0.7160 0.5341 0.0744 0.122 Uiso 1 1 d R . .
H3BB H 0.7828 0.4284 0.0655 0.122 Uiso 1 1 d R . .
C4B C 0.8879(5) 0.5035(4) 0.0828(3) 0.132(2) Uani 1 1 d . . .
H4BA H 0.8918 0.5375 0.0267 0.198 Uiso 1 1 d R A .
H4BB H 0.8875 0.5493 0.1117 0.198 Uiso 1 1 d R . .
H4BC H 0.9548 0.4428 0.1027 0.198 Uiso 1 1 d R . .
C5B C 0.5527(4) 0.2788(3) 0.2737(3) 0.0794(13) Uani 1 1 d . A .
H5BA H 0.5766 0.2317 0.2445 0.095 Uiso 1 1 d R . .
H5BB H 0.4877 0.3358 0.2425 0.095 Uiso 1 1 d R . .
C6B C 0.5092(4) 0.2261(3) 0.3497(2) 0.0780(13) Uani 1 1 d . . .
H6BA H 0.4750 0.2744 0.3765 0.094 Uiso 1 1 d R A .
H6BB H 0.5746 0.1729 0.3837 0.094 Uiso 1 1 d R . .
C7B C 0.4200(4) 0.1801(3) 0.3335(3) 0.0853(14) Uani 1 1 d . A .
H7BA H 0.4553 0.1317 0.3070 0.102 Uiso 1 1 d R . .
H7BB H 0.3564 0.2338 0.2979 0.102 Uiso 1 1 d R . .
C8B C 0.3720(5) 0.1259(4) 0.4075(3) 0.1261(19) Uani 1 1 d . . .
H8BA H 0.3154 0.0974 0.3945 0.189 Uiso 1 1 d R A .
H8BB H 0.4353 0.0715 0.4428 0.189 Uiso 1 1 d R . .
H8BC H 0.3355 0.1745 0.4336 0.189 Uiso 1 1 d R . .
C9B C 0.6276(6) 0.3813(5) 0.3349(3) 0.139(2) Uani 1 1 d . A .
H9BA H 0.6954 0.4004 0.3426 0.167 Uiso 1 1 d R . .
H9BB H 0.6122 0.3399 0.3863 0.167 Uiso 1 1 d R . .
C10B C 0.5297(5) 0.4741(4) 0.3045(3) 0.1145(19) Uani 1 1 d . . .
H10A H 0.4652 0.4554 0.2899 0.137 Uiso 1 1 d R A .
H10B H 0.5493 0.5195 0.2568 0.137 Uiso 1 1 d R . .
C11B C 0.4937(5) 0.5343(4) 0.3679(2) 0.1119(18) Uani 1 1 d . A .
H11A H 0.4679 0.4910 0.4137 0.134 Uiso 1 1 d R . .
H11B H 0.4293 0.5958 0.3437 0.134 Uiso 1 1 d R . .
C12B C 0.5878(6) 0.5664(4) 0.3966(3) 0.155(3) Uani 1 1 d . . .
H12A H 0.5622 0.6015 0.4344 0.233 Uiso 1 1 d R A .
H12B H 0.6518 0.5048 0.4216 0.233 Uiso 1 1 d R . .
H12C H 0.6129 0.6107 0.3510 0.233 Uiso 1 1 d R . .
C13B C 0.7625(6) 0.2500(6) 0.3428(4) 0.089(3) Uani 0.59 1 d PD A 1
H13A H 0.7369 0.2183 0.3938 0.107 Uiso 0.59 1 d PR A 1
H13B H 0.8107 0.2892 0.3500 0.107 Uiso 0.59 1 d PR A 1
C14B C 0.8297(8) 0.1662(6) 0.3139(6) 0.095(3) Uani 0.59 1 d PD A 1
H14A H 0.8579 0.1984 0.2642 0.113 Uiso 0.59 1 d PR A 1
H14B H 0.7791 0.1308 0.3034 0.113 Uiso 0.59 1 d PR A 1
C13C C 0.7532(8) 0.2052(7) 0.3074(7) 0.061(3) Uani 0.41 1 d PD A 2
H13C H 0.7701 0.1856 0.2606 0.073 Uiso 0.41 1 d PR A 2
H13D H 0.7229 0.1557 0.3449 0.073 Uiso 0.41 1 d PR A 2
C14C C 0.8593(7) 0.2059(6) 0.3446(6) 0.061(3) Uani 0.41 1 d PD A 2
H14C H 0.8422 0.2325 0.3880 0.073 Uiso 0.41 1 d PR A 2
H14D H 0.8967 0.2477 0.3056 0.073 Uiso 0.41 1 d PR A 2
C15B C 0.9365(4) 0.0916(3) 0.3745(2) 0.0739(12) Uani 1 1 d D . .
H15A H 0.9747 0.0417 0.3499 0.089 Uiso 1 1 d R A .
H15B H 0.9041 0.0557 0.4206 0.089 Uiso 1 1 d R . .
C16B C 1.0326(5) 0.1141(4) 0.4081(3) 0.121(2) Uani 1 1 d . A .
H16C H 1.1025 0.0558 0.4230 0.182 Uiso 1 1 d R . .
H16A H 1.0084 0.1340 0.4539 0.182 Uiso 1 1 d R . .
H16B H 1.0473 0.1716 0.3680 0.182 Uiso 1 1 d R . .
Cl1C Cl 0.7948(3) 0.2853(2) 0.53697(16) 0.1074(10) Uani 0.65 1 d PDU . .
Cl2C Cl 0.6500(2) 0.1518(3) 0.55861(13) 0.1005(8) Uani 0.65 1 d PDU . .
C1C C 0.7325(5) 0.1941(3) 0.6085(3) 0.1122(17) Uani 1 1 d DU . .
Cl1D Cl 0.5965(8) 0.2546(15) 0.5595(9) 0.151(6) Uani 0.10 1 d PDU . .
Cl1E Cl 0.7301(12) 0.3091(6) 0.5367(6) 0.214(6) Uani 0.25 1 d PDU . .
Cl2E Cl 0.7081(13) 0.1095(8) 0.5637(8) 0.259(8) Uani 0.25 1 d PDU . .
Cl2D Cl 0.8438(13) 0.1356(18) 0.5652(12) 0.220(9) Uani 0.10 1 d PDU . .
